data_7159345
loop_
_publ_author_name
'Harvey, Freya M.'
'Heidecker, Alexandra H.'
'Merten, Christian'
'Bach, Thorsten'

_publ_section_title
;
 Diastereoselective, Lewis acid-mediated Diels-Alder reactions of allenoic
 acid derivatives and 1,3-cyclopentadienes.
;
_journal_issue 21
_journal_name_full 'Organic &amp; biomolecular chemistry'
_journal_page_first 4422
_journal_page_last 4428
_journal_paper_doi 10.1039/d3ob00598d
_journal_volume 21
_journal_year 2023
_chemical_compound_source 'see text'
_chemical_formula_moiety 'C25 H31 N O2'
_chemical_formula_sum 'C25 H31 N O2'
_chemical_formula_weight 377.51
_space_group_IT_number 2
_space_group_name_Hall '-P 1'
_space_group_name_H-M_alt 'P -1'
_symmetry_cell_setting triclinic
_symmetry_Int_Tables_number 2
_symmetry_space_group_name_Hall '-P 1'
_symmetry_space_group_name_H-M 'P -1'
_atom_sites_solution_hydrogens geom
_atom_sites_solution_primary iterative
_atom_sites_solution_secondary difmap
_audit_update_record
;
2023-03-07 deposited with the CCDC.	2023-05-08 downloaded from the CCDC.
;
_cell_angle_alpha 115.040(3)
_cell_angle_beta 94.445(3)
_cell_angle_gamma 99.671(3)
_cell_formula_units_Z 2
_cell_length_a 10.2906(8)
_cell_length_b 10.4146(8)
_cell_length_c 10.5305(7)
_cell_measurement_reflns_used 9799
_cell_measurement_temperature 100
_cell_measurement_theta_max 28.3102
_cell_measurement_theta_min 2.2138
_cell_volume 993.93(13)
_computing_cell_refinement 'SAINT (Bruker, 2019)'
_computing_data_collection 'APEX 4 Control Software (Bruker, 2021)'
_computing_data_reduction 'SAINT (Bruker, 2019)'
_computing_molecular_graphics 'PLATON (Spek, 2011)'
_computing_publication_material 'PLATON (Spek, 2011), enCIFer (Allen, 2004)'
_computing_structure_refinement 'SHELXL (Sheldrick, 2018), SHELXLE (Huebschle, 2011)'
_computing_structure_solution 'SHELXT (Sheldrick, 2015)'
_diffrn_ambient_temperature 100
_diffrn_detector ' Bruker Photon-II CPAD '
_diffrn_detector_area_resol_mean 16
_diffrn_measured_fraction_theta_full 0.992
_diffrn_measured_fraction_theta_max 0.994
_diffrn_measurement_device ' \k-geometry diffractometer '
_diffrn_measurement_device_type ' Bruker D8 Venture '
_diffrn_measurement_method ' phi- and omega-rotation '
_diffrn_radiation_monochromator 'Helios optic'
_diffrn_radiation_probe x-ray
_diffrn_radiation_source 'TXS rotating anode'
_diffrn_radiation_type MoK\a
_diffrn_radiation_wavelength 0.71073
_diffrn_reflns_av_R_equivalents 0.0562
_diffrn_reflns_av_unetI/netI 0.0339
_diffrn_reflns_limit_h_max 13
_diffrn_reflns_limit_h_min -13
_diffrn_reflns_limit_k_max 13
_diffrn_reflns_limit_k_min -13
_diffrn_reflns_limit_l_max 13
_diffrn_reflns_limit_l_min -13
_diffrn_reflns_number 55199
_diffrn_reflns_reduction_process
;
;
_diffrn_reflns_theta_full 25.24
_diffrn_reflns_theta_max 27.88
_diffrn_reflns_theta_min 2.31
_exptl_absorpt_coefficient_mu 0.079
_exptl_absorpt_correction_T_max 0.7457
_exptl_absorpt_correction_T_min 0.6874
_exptl_absorpt_correction_type multi-scan
_exptl_absorpt_process_details 'SADABS 2016/2, Bruker, 2016'
_exptl_crystal_colour colourless
_exptl_crystal_density_diffrn 1.261
_exptl_crystal_density_method 'Not Measured'
_exptl_crystal_description fragment
_exptl_crystal_F_000 408
_exptl_crystal_size_max 0.152
_exptl_crystal_size_mid 0.137
_exptl_crystal_size_min 0.129
_refine_diff_density_max 0.519
_refine_diff_density_min -0.338
_refine_diff_density_rms 0.076
_refine_ls_extinction_method none
_refine_ls_goodness_of_fit_ref 1.075
_refine_ls_hydrogen_treatment constr
_refine_ls_matrix_type full
_refine_ls_number_parameters 254
_refine_ls_number_reflns 4723
_refine_ls_number_restraints 0
_refine_ls_restrained_S_all 1.075
_refine_ls_R_factor_all 0.0527
_refine_ls_R_factor_gt 0.0480
_refine_ls_shift/su_max 0.000
_refine_ls_shift/su_mean 0.000
_refine_ls_structure_factor_coef Fsqd
_refine_ls_weighting_details 'W=1/[\S^2^(FO^2^)+(0.0699P)^2^+0.3783P] WHERE P=(FO^2^+2FC^2^)/3'
_refine_ls_weighting_scheme calc
_refine_ls_wR_factor_gt 0.1224
_refine_ls_wR_factor_ref 0.1274
_reflns_number_gt 4255
_reflns_number_total 4723
_reflns_threshold_expression I>2\s(I)
_cod_data_source_file d3ob00598d2.cif
_cod_data_source_block harfr2_0m
_cod_depositor_comments 'Adding full bibliography for 7159345.cif.'
_cod_database_code 7159345

loop_
_space_group_symop_id
_space_group_symop_operation_xyz
1 x,y,z
2 -x,-y,-z

loop_
_atom_site_aniso_label
_atom_site_aniso_U_11
_atom_site_aniso_U_22
_atom_site_aniso_U_33
_atom_site_aniso_U_23
_atom_site_aniso_U_13
_atom_site_aniso_U_12
O1 0.0187(4) 0.0282(4) 0.0193(4) 0.0142(4) 0.0044(3) 0.0059(3)
O2 0.0175(4) 0.0167(4) 0.0189(4) 0.0042(3) 0.0042(3) 0.0028(3)
N1 0.0140(4) 0.0155(4) 0.0151(4) 0.0059(4) 0.0041(3) 0.0040(3)
C1 0.0218(6) 0.0268(6) 0.0199(6) 0.0122(5) 0.0068(5) 0.0049(5)
C2 0.0174(5) 0.0160(5) 0.0145(5) 0.0063(4) 0.0036(4) 0.0051(4)
C3 0.0136(5) 0.0216(5) 0.0189(5) 0.0094(4) 0.0043(4) 0.0047(4)
C4 0.0146(5) 0.0218(5) 0.0178(5) 0.0095(4) 0.0023(4) 0.0064(4)
C5 0.0148(5) 0.0198(5) 0.0174(5) 0.0072(4) 0.0013(4) 0.0062(4)
C6 0.0135(5) 0.0190(5) 0.0183(5) 0.0069(4) 0.0045(4) 0.0055(4)
C7 0.0160(5) 0.0154(5) 0.0153(5) 0.0057(4) 0.0042(4) 0.0059(4)
C8 0.0159(5) 0.0183(5) 0.0184(5) 0.0089(4) 0.0063(4) 0.0077(4)
C9 0.0141(5) 0.0162(5) 0.0132(5) 0.0084(4) 0.0027(4) 0.0048(4)
C10 0.0156(5) 0.0194(5) 0.0199(5) 0.0078(4) 0.0034(4) 0.0003(4)
C11 0.0173(5) 0.0166(5) 0.0190(5) 0.0050(4) 0.0014(4) 0.0010(4)
C12 0.0181(5) 0.0144(5) 0.0188(5) 0.0073(4) 0.0033(4) 0.0040(4)
C13 0.0150(5) 0.0146(5) 0.0126(5) 0.0067(4) 0.0033(4) 0.0045(4)
C14 0.0199(5) 0.0183(5) 0.0143(5) 0.0090(4) 0.0044(4) 0.0071(4)
C15 0.0265(6) 0.0212(5) 0.0128(5) 0.0078(4) 0.0053(4) 0.0076(5)
C16 0.0266(6) 0.0236(6) 0.0164(5) 0.0113(5) 0.0101(4) 0.0110(5)
C17 0.0224(6) 0.0188(5) 0.0189(5) 0.0113(4) 0.0069(4) 0.0057(4)
C18 0.0180(5) 0.0220(5) 0.0178(5) 0.0117(4) 0.0066(4) 0.0059(4)
C19 0.0155(5) 0.0153(5) 0.0148(5) 0.0068(4) 0.0051(4) 0.0041(4)
C20 0.0141(5) 0.0208(5) 0.0178(5) 0.0097(4) 0.0050(4) 0.0051(4)
C21 0.0133(5) 0.0218(5) 0.0166(5) 0.0108(4) 0.0033(4) 0.0054(4)
C22 0.0175(5) 0.0204(5) 0.0169(5) 0.0093(4) 0.0043(4) 0.0057(4)
C23 0.0205(6) 0.0267(6) 0.0171(5) 0.0116(5) 0.0060(4) 0.0081(5)
C24 0.0241(6) 0.0242(6) 0.0194(6) 0.0134(5) 0.0033(4) 0.0041(5)
C25 0.0197(5) 0.0205(5) 0.0193(5) 0.0105(4) 0.0052(4) 0.0062(4)

loop_
_atom_site_label
_atom_site_type_symbol
_atom_site_thermal_displace_type
_atom_site_fract_x
_atom_site_fract_y
_atom_site_fract_z
_atom_site_occupancy
_atom_site_U_iso_or_equiv
_atom_site_calc_flag
_atom_site_refinement_flags
_atom_site_disorder_assembly
_atom_site_disorder_group
O1 O Uani 0.61761(8) 0.74549(10) -0.07206(9) 1.000 0.0206(2) d . . .
O2 O Uani 0.27549(8) 0.53467(9) 0.41511(9) 1.000 0.0191(2) d . . .
N1 N Uani 0.47572(9) 0.69312(10) 0.48882(10) 1.000 0.0150(2) d . . .
C1 C Uani 0.74633(12) 0.75898(14) -0.11274(13) 1.000 0.0220(3) d . . .
C2 C Uani 0.60610(11) 0.71158(12) 0.03946(12) 1.000 0.0159(3) d . . .
C3 C Uani 0.71251(11) 0.70437(13) 0.12363(12) 1.000 0.0177(3) d . . .
C4 C Uani 0.68769(11) 0.66727(13) 0.23344(12) 1.000 0.0175(3) d . . .
C5 C Uani 0.47617(11) 0.68279(12) 0.06666(12) 1.000 0.0175(3) d . . .
C6 C Uani 0.45374(11) 0.64520(12) 0.17523(12) 1.000 0.0171(3) d . . .
C7 C Uani 0.55932(11) 0.63584(12) 0.26053(12) 1.000 0.0156(3) d . . .
C8 C Uani 0.53388(11) 0.59041(12) 0.37665(12) 1.000 0.0166(3) d . . .
C9 C Uani 0.34424(11) 0.65523(12) 0.49659(11) 1.000 0.0136(3) d . . .
C10 C Uani 0.56463(11) 0.83679(13) 0.56908(13) 1.000 0.0191(3) d . . .
C11 C Uani 0.51290(12) 0.93551(12) 0.69778(13) 1.000 0.0191(3) d . . .
C12 C Uani 0.36443(11) 0.92177(12) 0.65804(12) 1.000 0.0171(3) d . . .
C13 C Uani 0.28805(11) 0.76630(11) 0.61586(11) 1.000 0.0136(3) d . . .
C14 C Uani 0.29466(12) 0.72610(12) 0.74607(12) 1.000 0.0164(3) d . . .
C15 C Uani 0.25158(13) 0.84711(13) 0.86601(12) 1.000 0.0197(3) d . . .
C16 C Uani 0.12120(13) 0.83276(13) 0.83003(12) 1.000 0.0202(3) d . . .
C17 C Uani 0.16718(12) 0.60517(12) 0.69917(12) 1.000 0.0186(3) d . . .
C18 C Uani 0.07391(12) 0.70162(13) 0.68600(12) 1.000 0.0178(3) d . . .
C19 C Uani 0.13671(11) 0.74480(12) 0.57866(12) 1.000 0.0149(3) d . . .
C20 C Uani 0.06964(11) 0.75575(12) 0.47243(12) 1.000 0.0169(3) d . . .
C21 C Uani 0.12397(11) 0.78273(12) 0.35582(12) 1.000 0.0162(3) d . . .
C22 C Uani 0.06979(11) 0.65653(12) 0.20787(12) 1.000 0.0176(3) d . . .
C23 C Uani 0.10078(12) 0.72176(13) 0.10473(13) 1.000 0.0202(3) d . . .
C24 C Uani 0.10314(13) 0.88517(13) 0.18723(13) 1.000 0.0214(3) d . . .
C25 C Uani 0.08414(12) 0.91115(13) 0.33903(12) 1.000 0.0189(3) d . . .
H1A H Uiso 0.77694 0.66881 -0.13509 1.000 0.0330 c RU . .
H1B H Uiso 0.80964 0.84007 -0.03439 1.000 0.0330 c RU . .
H1C H Uiso 0.74085 0.77734 -0.19670 1.000 0.0330 c RU . .
H3 H Uiso 0.80125 0.72448 0.10663 1.000 0.0210 c RU . .
H4 H Uiso 0.76087 0.66338 0.29150 1.000 0.0210 c RU . .
H5 H Uiso 0.40319 0.68914 0.01022 1.000 0.0210 c RU . .
H6 H Uiso 0.36502 0.62533 0.19234 1.000 0.0210 c RU . .
H8A H Uiso 0.47248 0.49334 0.33428 1.000 0.0200 c RU . .
H8B H Uiso 0.61929 0.58208 0.41939 1.000 0.0200 c RU . .
H10A H Uiso 0.57742 0.88397 0.50536 1.000 0.0230 c RU . .
H10B H Uiso 0.65302 0.82481 0.60070 1.000 0.0230 c RU . .
H11A H Uiso 0.56146 1.03748 0.73096 1.000 0.0230 c RU . .
H11B H Uiso 0.52804 0.90789 0.77595 1.000 0.0230 c RU . .
H12A H Uiso 0.34926 0.94616 0.57766 1.000 0.0200 c RU . .
H12B H Uiso 0.33118 0.99087 0.73979 1.000 0.0200 c RU . .
H14 H Uiso 0.37957 0.70104 0.77109 1.000 0.0200 c RU . .
H15 H Uiso 0.30735 0.91960 0.95094 1.000 0.0240 c RU . .
H16 H Uiso 0.06720 0.89374 0.88473 1.000 0.0240 c RU . .
H17A H Uiso 0.14909 0.57200 0.77267 1.000 0.0220 c RU . .
H17B H Uiso 0.16682 0.52125 0.60749 1.000 0.0220 c RU . .
H18 H Uiso -0.02407 0.65692 0.66089 1.000 0.0210 c RU . .
H20 H Uiso -0.02417 0.74524 0.46990 1.000 0.0200 c RU . .
H21 H Uiso 0.22368 0.80004 0.37357 1.000 0.0190 c RU . .
H22A H Uiso 0.11497 0.57543 0.19138 1.000 0.0210 c RU . .
H22B H Uiso -0.02767 0.62014 0.19690 1.000 0.0210 c RU . .
H23A H Uiso 0.03100 0.67546 0.01884 1.000 0.0240 c RU . .
H23B H Uiso 0.18842 0.70764 0.07534 1.000 0.0240 c RU . .
H24A H Uiso 0.18949 0.94478 0.18864 1.000 0.0260 c RU . .
H24B H Uiso 0.03010 0.91098 0.14241 1.000 0.0260 c RU . .
H25A H Uiso 0.14210 1.00449 0.40995 1.000 0.0230 c RU . .
H25B H Uiso -0.01007 0.91296 0.35123 1.000 0.0230 c RU . .

loop_
_atom_type_symbol
_atom_type_description
_atom_type_scat_dispersion_real
_atom_type_scat_dispersion_imag
_atom_type_scat_source
C C 0.0033 0.0016 ' International Tables Vol C Tables 4.2.6.8 and 6.1.1.4'
H H 0.0000 0.0000 ' International Tables Vol C Tables 4.2.6.8 and 6.1.1.4'
N N 0.0061 0.0033 ' International Tables Vol C Tables 4.2.6.8 and 6.1.1.4'
O O 0.0106 0.0060 ' International Tables Vol C Tables 4.2.6.8 and 6.1.1.4'

loop_
_geom_angle_atom_site_label_1
_geom_angle_atom_site_label_2
_geom_angle_atom_site_label_3
_geom_angle
_geom_angle_site_symmetry_1
_geom_angle_site_symmetry_2
_geom_angle_site_symmetry_3
_geom_angle_publ_flag
C1 O1 C2 116.99(10) . . . yes
C8 N1 C9 119.20(10) . . . yes
C8 N1 C10 113.68(9) . . . yes
C9 N1 C10 126.51(10) . . . yes
O1 C2 C3 124.62(11) . . . yes
O1 C2 C5 115.72(10) . . . yes
C3 C2 C5 119.66(11) . . . no
C2 C3 C4 119.20(11) . . . no
C3 C4 C7 122.00(11) . . . no
C2 C5 C6 120.18(11) . . . no
C5 C6 C7 121.15(11) . . . no
C4 C7 C6 117.79(11) . . . no
C4 C7 C8 121.23(11) . . . no
C6 C7 C8 120.97(10) . . . no
N1 C8 C7 112.76(11) . . . yes
O2 C9 N1 121.10(10) . . . yes
O2 C9 C13 121.58(10) . . . yes
N1 C9 C13 117.25(10) . . . yes
N1 C10 C11 113.55(10) . . . yes
C10 C11 C12 109.23(10) . . . no
C11 C12 C13 109.91(10) . . . no
C9 C13 C12 111.09(10) . . . no
C9 C13 C14 107.86(10) . . . no
C9 C13 C19 111.87(9) . . . no
C12 C13 C14 112.27(9) . . . no
C12 C13 C19 113.09(10) . . . no
C14 C13 C19 100.11(9) . . . no
C13 C14 C15 105.85(10) . . . no
C13 C14 C17 101.01(9) . . . no
C15 C14 C17 99.79(10) . . . no
C14 C15 C16 107.30(11) . . . no
C15 C16 C18 107.98(11) . . . no
C14 C17 C18 94.02(10) . . . no
C16 C18 C17 99.49(10) . . . no
C16 C18 C19 105.95(11) . . . no
C17 C18 C19 99.32(10) . . . no
C13 C19 C18 106.66(10) . . . no
C13 C19 C20 127.99(11) . . . no
C18 C19 C20 125.32(11) . . . no
C19 C20 C21 127.80(11) . . . no
C20 C21 C22 113.02(11) . . . no
C20 C21 C25 114.16(10) . . . no
C22 C21 C25 102.07(9) . . . no
C21 C22 C23 104.56(10) . . . no
C22 C23 C24 105.68(10) . . . no
C23 C24 C25 106.10(11) . . . no
C21 C25 C24 105.07(10) . . . no
O1 C1 H1A 109.00 . . . no
O1 C1 H1B 109.00 . . . no
O1 C1 H1C 109.00 . . . no
H1A C1 H1B 109.00 . . . no
H1A C1 H1C 109.00 . . . no
H1B C1 H1C 109.00 . . . no
C2 C3 H3 120.00 . . . no
C4 C3 H3 120.00 . . . no
C3 C4 H4 119.00 . . . no
C7 C4 H4 119.00 . . . no
C2 C5 H5 120.00 . . . no
C6 C5 H5 120.00 . . . no
C5 C6 H6 119.00 . . . no
C7 C6 H6 119.00 . . . no
N1 C8 H8A 109.00 . . . no
N1 C8 H8B 109.00 . . . no
C7 C8 H8A 109.00 . . . no
C7 C8 H8B 109.00 . . . no
H8A C8 H8B 108.00 . . . no
N1 C10 H10A 109.00 . . . no
N1 C10 H10B 109.00 . . . no
C11 C10 H10A 109.00 . . . no
C11 C10 H10B 109.00 . . . no
H10A C10 H10B 108.00 . . . no
C10 C11 H11A 110.00 . . . no
C10 C11 H11B 110.00 . . . no
C12 C11 H11A 110.00 . . . no
C12 C11 H11B 110.00 . . . no
H11A C11 H11B 108.00 . . . no
C11 C12 H12A 110.00 . . . no
C11 C12 H12B 110.00 . . . no
C13 C12 H12A 110.00 . . . no
C13 C12 H12B 110.00 . . . no
H12A C12 H12B 108.00 . . . no
C13 C14 H14 116.00 . . . no
C15 C14 H14 116.00 . . . no
C17 C14 H14 116.00 . . . no
C14 C15 H15 126.00 . . . no
C16 C15 H15 126.00 . . . no
C15 C16 H16 126.00 . . . no
C18 C16 H16 126.00 . . . no
C14 C17 H17A 113.00 . . . no
C14 C17 H17B 113.00 . . . no
C18 C17 H17A 113.00 . . . no
C18 C17 H17B 113.00 . . . no
H17A C17 H17B 110.00 . . . no
C16 C18 H18 116.00 . . . no
C17 C18 H18 116.00 . . . no
C19 C18 H18 116.00 . . . no
C19 C20 H20 116.00 . . . no
C21 C20 H20 116.00 . . . no
C20 C21 H21 109.00 . . . no
C22 C21 H21 109.00 . . . no
C25 C21 H21 109.00 . . . no
C21 C22 H22A 111.00 . . . no
C21 C22 H22B 111.00 . . . no
C23 C22 H22A 111.00 . . . no
C23 C22 H22B 111.00 . . . no
H22A C22 H22B 109.00 . . . no
C22 C23 H23A 111.00 . . . no
C22 C23 H23B 111.00 . . . no
C24 C23 H23A 111.00 . . . no
C24 C23 H23B 111.00 . . . no
H23A C23 H23B 109.00 . . . no
C23 C24 H24A 111.00 . . . no
C23 C24 H24B 111.00 . . . no
C25 C24 H24A 111.00 . . . no
C25 C24 H24B 111.00 . . . no
H24A C24 H24B 109.00 . . . no
C21 C25 H25A 111.00 . . . no
C21 C25 H25B 111.00 . . . no
C24 C25 H25A 111.00 . . . no
C24 C25 H25B 111.00 . . . no
H25A C25 H25B 109.00 . . . no

loop_
_geom_bond_atom_site_label_1
_geom_bond_atom_site_label_2
_geom_bond_distance
_geom_bond_site_symmetry_1
_geom_bond_site_symmetry_2
_geom_bond_publ_flag
O1 C1 1.4263(15) . . yes
O1 C2 1.3698(16) . . yes
O2 C9 1.2283(15) . . yes
N1 C8 1.4672(15) . . yes
N1 C9 1.3631(15) . . yes
N1 C10 1.4629(17) . . yes
C2 C3 1.3870(17) . . no
C2 C5 1.3989(17) . . no
C3 C4 1.3937(18) . . no
C4 C7 1.3877(17) . . no
C5 C6 1.3795(17) . . no
C6 C7 1.3983(17) . . no
C7 C8 1.5118(17) . . no
C9 C13 1.5354(16) . . no
C10 C11 1.5144(18) . . no
C11 C12 1.5188(17) . . no
C12 C13 1.5318(18) . . no
C13 C14 1.5941(17) . . no
C13 C19 1.5307(16) . . no
C14 C15 1.5189(17) . . no
C14 C17 1.5392(18) . . no
C15 C16 1.3311(19) . . no
C16 C18 1.5203(17) . . no
C17 C18 1.5397(19) . . no
C18 C19 1.5308(18) . . no
C19 C20 1.3250(17) . . no
C20 C21 1.4984(17) . . no
C21 C22 1.5334(17) . . no
C21 C25 1.5366(19) . . no
C22 C23 1.5324(19) . . no
C23 C24 1.544(2) . . no
C24 C25 1.5385(17) . . no
C1 H1A 0.9800 . . no
C1 H1B 0.9800 . . no
C1 H1C 0.9800 . . no
C3 H3 0.9500 . . no
C4 H4 0.9500 . . no
C5 H5 0.9500 . . no
C6 H6 0.9500 . . no
C8 H8A 0.9900 . . no
C8 H8B 0.9900 . . no
C10 H10A 0.9900 . . no
C10 H10B 0.9900 . . no
C11 H11A 0.9900 . . no
C11 H11B 0.9900 . . no
C12 H12A 0.9900 . . no
C12 H12B 0.9900 . . no
C14 H14 1.0000 . . no
C15 H15 0.9500 . . no
C16 H16 0.9500 . . no
C17 H17A 0.9900 . . no
C17 H17B 0.9900 . . no
C18 H18 1.0000 . . no
C20 H20 0.9500 . . no
C21 H21 1.0000 . . no
C22 H22A 0.9900 . . no
C22 H22B 0.9900 . . no
C23 H23A 0.9900 . . no
C23 H23B 0.9900 . . no
C24 H24A 0.9900 . . no
C24 H24B 0.9900 . . no
C25 H25A 0.9900 . . no
C25 H25B 0.9900 . . no

loop_
_geom_hbond_atom_site_label_D
_geom_hbond_atom_site_label_H
_geom_hbond_atom_site_label_A
_geom_hbond_distance_DH
_geom_hbond_distance_HA
_geom_hbond_distance_DA
_geom_hbond_angle_DHA
_geom_hbond_site_symmetry_A
_geom_hbond_publ_flag
C8 H8A O2 0.9900 2.3000 2.7237(15) 105.00 . yes
C17 H17B O2 0.9900 2.4300 3.1083(15) 125.00 . yes

loop_
_geom_torsion_atom_site_label_1
_geom_torsion_atom_site_label_2
_geom_torsion_atom_site_label_3
_geom_torsion_atom_site_label_4
_geom_torsion
_geom_torsion_site_symmetry_1
_geom_torsion_site_symmetry_2
_geom_torsion_site_symmetry_3
_geom_torsion_site_symmetry_4
_geom_torsion_publ_flag
C1 O1 C2 C3 6.92(18) . . . . no
C1 O1 C2 C5 -173.00(11) . . . . no
C9 N1 C8 C7 106.74(13) . . . . no
C10 N1 C8 C7 -64.85(13) . . . . no
C8 N1 C9 O2 3.00(18) . . . . no
C8 N1 C9 C13 179.96(10) . . . . no
C10 N1 C9 O2 173.40(12) . . . . no
C10 N1 C9 C13 -9.65(17) . . . . no
C8 N1 C10 C11 -171.66(10) . . . . no
C9 N1 C10 C11 17.48(17) . . . . no
O1 C2 C3 C4 -179.40(12) . . . . no
C5 C2 C3 C4 0.52(19) . . . . no
O1 C2 C5 C6 178.92(11) . . . . no
C3 C2 C5 C6 -1.01(19) . . . . no
C2 C3 C4 C7 0.6(2) . . . . no
C3 C4 C7 C6 -1.24(19) . . . . no
C3 C4 C7 C8 177.71(12) . . . . no
C2 C5 C6 C7 0.37(19) . . . . no
C5 C6 C7 C4 0.73(19) . . . . no
C5 C6 C7 C8 -178.22(12) . . . . no
C4 C7 C8 N1 117.54(13) . . . . no
C6 C7 C8 N1 -63.55(15) . . . . no
O2 C9 C13 C12 -155.13(11) . . . . no
O2 C9 C13 C14 81.44(13) . . . . no
O2 C9 C13 C19 -27.71(16) . . . . no
N1 C9 C13 C12 27.93(14) . . . . no
N1 C9 C13 C14 -95.51(12) . . . . no
N1 C9 C13 C19 155.35(11) . . . . no
N1 C10 C11 C12 -43.01(15) . . . . no
C10 C11 C12 C13 63.12(13) . . . . no
C11 C12 C13 C9 -55.05(12) . . . . no
C11 C12 C13 C14 65.83(12) . . . . no
C11 C12 C13 C19 178.21(9) . . . . no
C9 C13 C14 C15 174.40(10) . . . . no
C9 C13 C14 C17 -81.99(11) . . . . no
C12 C13 C14 C15 51.69(13) . . . . no
C12 C13 C14 C17 155.29(10) . . . . no
C19 C13 C14 C15 -68.54(11) . . . . no
C19 C13 C14 C17 35.06(11) . . . . no
C9 C13 C19 C18 115.61(11) . . . . no
C9 C13 C19 C20 -62.33(17) . . . . no
C12 C13 C19 C18 -118.06(11) . . . . no
C12 C13 C19 C20 64.00(16) . . . . no
C14 C13 C19 C18 1.58(12) . . . . no
C14 C13 C19 C20 -176.36(13) . . . . no
C13 C14 C15 C16 70.55(13) . . . . no
C17 C14 C15 C16 -33.95(14) . . . . no
C13 C14 C17 C18 -57.46(10) . . . . no
C15 C14 C17 C18 50.95(10) . . . . no
C14 C15 C16 C18 0.35(15) . . . . no
C15 C16 C18 C17 33.33(14) . . . . no
C15 C16 C18 C19 -69.29(14) . . . . no
C14 C17 C18 C16 -50.52(10) . . . . no
C14 C17 C18 C19 57.52(10) . . . . no
C16 C18 C19 C13 65.25(12) . . . . no
C16 C18 C19 C20 -116.74(14) . . . . no
C17 C18 C19 C13 -37.50(12) . . . . no
C17 C18 C19 C20 140.51(13) . . . . no
C13 C19 C20 C21 4.3(2) . . . . no
C18 C19 C20 C21 -173.33(12) . . . . no
C19 C20 C21 C22 116.98(14) . . . . no
C19 C20 C21 C25 -126.95(14) . . . . no
C20 C21 C22 C23 163.18(10) . . . . no
C25 C21 C22 C23 40.12(11) . . . . no
C20 C21 C25 C24 -159.67(10) . . . . no
C22 C21 C25 C24 -37.39(12) . . . . no
C21 C22 C23 C24 -27.64(12) . . . . no
C22 C23 C24 C25 4.24(13) . . . . no
C23 C24 C25 C21 20.68(13) . . . . no
